data_7126989
loop_
_publ_author_name
'Moutier, F.'
'Khalil, A. M.'
'Baudron, S. A.'
'Lescop, C.'

_publ_section_title
;
 Gleaned snapshots on the road to coordination polymers: heterometallic
 architectures based on Cu(I) metallaclips and 2,2'-bis-dipyrrin
 metalloligands.
;
_journal_issue 72
_journal_name_full 'Chemical communications (Cambridge, England)'
_journal_page_first 10501
_journal_page_last 10504
_journal_paper_doi 10.1039/d0cc04862c
_journal_volume 56
_journal_year 2020
_chemical_formula_sum 'C164 H124 Cu4 F24 N12 P12 Pd2'
_chemical_formula_weight 3557.34
_space_group_crystal_system triclinic
_space_group_IT_number 2
_space_group_name_Hall '-P 1'
_space_group_name_H-M_alt 'P -1'
_atom_sites_solution_hydrogens geom
_audit_creation_method SHELXL-2014/7
_audit_update_record
;
2020-07-01 deposited with the CCDC.	2020-07-31 downloaded from the CCDC.
;
_cell_angle_alpha 74.727(3)
_cell_angle_beta 77.311(3)
_cell_angle_gamma 65.227(3)
_cell_formula_units_Z 1
_cell_length_a 16.1306(10)
_cell_length_b 16.6998(11)
_cell_length_c 18.3422(12)
_cell_measurement_reflns_used 9546
_cell_measurement_temperature 173(2)
_cell_measurement_theta_max 23.74
_cell_measurement_theta_min 2.30
_cell_volume 4294.0(5)
_computing_cell_refinement 'Bruker SAINT'
_computing_data_collection 'Bruker APEX2'
_computing_data_reduction 'Bruker SAINT'
_computing_molecular_graphics 'Bruker SHELXTL'
_computing_publication_material 'Bruker SHELXTL'
_computing_structure_refinement 'SHELXL-2014 (Sheldrick 2014)'
_computing_structure_solution 'SHELXS-97 (Sheldrick 2008)'
_diffrn_ambient_temperature 173(2)
_diffrn_measured_fraction_theta_full 0.920
_diffrn_measured_fraction_theta_max 0.875
_diffrn_measurement_device_type 'Bruker APEX-II CCD'
_diffrn_measurement_method '\f and \w scans'
_diffrn_radiation_type MoK\a
_diffrn_radiation_wavelength 0.71073
_diffrn_reflns_av_R_equivalents 0.0904
_diffrn_reflns_av_unetI/netI 0.1134
_diffrn_reflns_Laue_measured_fraction_full 0.920
_diffrn_reflns_Laue_measured_fraction_max 0.875
_diffrn_reflns_limit_h_max 22
_diffrn_reflns_limit_h_min -20
_diffrn_reflns_limit_k_max 23
_diffrn_reflns_limit_k_min -23
_diffrn_reflns_limit_l_max 25
_diffrn_reflns_limit_l_min -25
_diffrn_reflns_number 189114
_diffrn_reflns_point_group_measured_fraction_full 0.920
_diffrn_reflns_point_group_measured_fraction_max 0.875
_diffrn_reflns_theta_full 25.242
_diffrn_reflns_theta_max 30.225
_diffrn_reflns_theta_min 1.640
_exptl_absorpt_coefficient_mu 0.880
_exptl_absorpt_correction_T_max 0.965
_exptl_absorpt_correction_T_min 0.908
_exptl_absorpt_correction_type multi-scan
_exptl_absorpt_process_details sadabs
_exptl_crystal_colour dark-red
_exptl_crystal_density_diffrn 1.376
_exptl_crystal_density_meas ?
_exptl_crystal_description rod
_exptl_crystal_F_000 1796
_exptl_crystal_size_max 0.110
_exptl_crystal_size_mid 0.050
_exptl_crystal_size_min 0.040
_refine_diff_density_max 1.850
_refine_diff_density_min -0.871
_refine_diff_density_rms 0.103
_refine_ls_extinction_method none
_refine_ls_goodness_of_fit_ref 1.044
_refine_ls_hydrogen_treatment constr
_refine_ls_matrix_type full
_refine_ls_number_parameters 938
_refine_ls_number_reflns 22356
_refine_ls_number_restraints 0
_refine_ls_restrained_S_all 1.044
_refine_ls_R_factor_all 0.1674
_refine_ls_R_factor_gt 0.0835
_refine_ls_shift/su_max 0.002
_refine_ls_shift/su_mean 0.000
_refine_ls_structure_factor_coef Fsqd
_refine_ls_weighting_details 'w=1/[\s^2^(Fo^2^)+(0.0799P)^2^+13.9330P] where P=(Fo^2^+2Fc^2^)/3'
_refine_ls_weighting_scheme calc
_refine_ls_wR_factor_gt 0.1820
_refine_ls_wR_factor_ref 0.2169
_reflns_Friedel_coverage 0.000
_reflns_number_gt 12336
_reflns_number_total 22356
_reflns_threshold_expression 'I > 2\s(I)'
_cod_data_source_file d0cc04862c2.cif
_cod_data_source_block compoundD
_cod_depositor_comments
;
The following automatic conversions were performed:

data item '_exptl_crystal_density_meas' value 'not measured' was
changed to '?' -- the value is perceived as not measured.

Automatic conversion script
Id: cif_fix_values 7556 2019-12-06 15:28:31Z antanas 

 Adding full bibliography for 7126989--7126992.cif.
;
_cod_database_code 7126989
_shelx_shelxl_version_number 2014/7
_shelx_space_group_comment
;
The symmetry employed for this shelxl refinement is uniquely defined
by the following loop, which should always be used as a source of
symmetry information in preference to the above space-group names.
They are only intended as comments.
;
_shelx_estimated_absorpt_t_min 0.909
_shelx_estimated_absorpt_t_max 0.966

loop_
_space_group_symop_operation_xyz
'x, y, z'
'-x, -y, -z'

loop_
_atom_site_label
_atom_site_type_symbol
_atom_site_fract_x
_atom_site_fract_y
_atom_site_fract_z
_atom_site_U_iso_or_equiv
_atom_site_adp_type
_atom_site_occupancy
_atom_site_site_symmetry_order
_atom_site_calc_flag
_atom_site_refinement_flags_posn
_atom_site_refinement_flags_adp
_atom_site_refinement_flags_occupancy
_atom_site_disorder_assembly
_atom_site_disorder_group
C1 C 0.4120(5) 0.8049(5) 0.3065(4) 0.063(2) Uani 1 1 d . . . . .
H1 H 0.3469 0.8306 0.3172 0.075 Uiso 1 1 calc R U . . .
C2 C 0.4711(5) 0.7528(6) 0.3625(4) 0.071(2) Uani 1 1 d . . . . .
H2 H 0.4538 0.7375 0.4157 0.085 Uiso 1 1 calc R U . . .
C3 C 0.5577(4) 0.7290(4) 0.3251(3) 0.0532(17) Uani 1 1 d . . . . .
H3 H 0.6130 0.6933 0.3473 0.064 Uiso 1 1 calc R U . . .
C4 C 0.5508(4) 0.7672(3) 0.2468(3) 0.0417(14) Uani 1 1 d . . . . .
C5 C 0.6236(4) 0.7556(3) 0.1885(3) 0.0383(13) Uani 1 1 d . . . . .
C6 C 0.6152(4) 0.7883(4) 0.1104(3) 0.0401(13) Uani 1 1 d . . . . .
C7 C 0.6835(4) 0.7846(4) 0.0444(3) 0.0447(14) Uani 1 1 d . . . . .
H7 H 0.7482 0.7537 0.0439 0.054 Uiso 1 1 calc R U . . .
C8 C 0.6376(4) 0.8343(4) -0.0175(3) 0.0443(14) Uani 1 1 d . . . . .
H8 H 0.6645 0.8442 -0.0689 0.053 Uiso 1 1 calc R U . . .
C9 C 0.5421(4) 0.8681(4) 0.0098(3) 0.0394(13) Uani 1 1 d . . . . .
C10 C 0.4563(4) 0.9257(4) -0.0203(3) 0.0400(13) Uani 1 1 d . . . . .
C11 C 0.4288(5) 0.9805(4) -0.0905(3) 0.0490(16) Uani 1 1 d . . . . .
H11 H 0.4677 0.9856 -0.1371 0.059 Uiso 1 1 calc R U . . .
C12 C 0.3346(5) 1.0255(4) -0.0786(3) 0.0509(16) Uani 1 1 d . . . . .
H12 H 0.2965 1.0672 -0.1158 0.061 Uiso 1 1 calc R U . . .
C13 C 0.3052(4) 0.9980(4) -0.0009(3) 0.0417(14) Uani 1 1 d . . . . .
C14 C 0.2199(4) 1.0274(4) 0.0427(4) 0.0461(15) Uani 1 1 d . . . . .
C15 C 0.2011(5) 0.9945(7) 0.1191(5) 0.0946(16) Uani 1 1 d . . . . .
C16 C 0.1114(5) 1.0081(6) 0.1588(5) 0.0946(16) Uani 1 1 d . . . . .
H16 H 0.0553 1.0526 0.1422 0.114 Uiso 1 1 calc R U . . .
C17 C 0.1205(5) 0.9462(6) 0.2245(5) 0.0946(16) Uani 1 1 d . . . . .
H17 H 0.0723 0.9368 0.2614 0.114 Uiso 1 1 calc R U . . .
C18 C 0.2160(5) 0.8985(7) 0.2270(5) 0.0946(16) Uani 1 1 d . . . . .
H18 H 0.2420 0.8509 0.2674 0.114 Uiso 1 1 calc R U . . .
C19 C 0.7198(4) 0.7055(4) 0.2086(3) 0.0416(14) Uani 1 1 d . . . . .
C20 C 0.7742(4) 0.6251(4) 0.1830(3) 0.0457(15) Uani 1 1 d . . . . .
H20 H 0.7506 0.6043 0.1518 0.055 Uiso 1 1 calc R U . . .
C21 C 0.8629(4) 0.5752(4) 0.2030(3) 0.0471(15) Uani 1 1 d . . . . .
H21 H 0.8998 0.5203 0.1861 0.057 Uiso 1 1 calc R U . . .
C22 C 0.8962(4) 0.6068(4) 0.2478(3) 0.0445(14) Uani 1 1 d . . . . .
C23 C 0.8434(4) 0.6878(4) 0.2726(4) 0.0562(18) Uani 1 1 d . . . . .
H23 H 0.8677 0.7099 0.3021 0.067 Uiso 1 1 calc R U . . .
C24 C 0.7548(4) 0.7355(4) 0.2531(4) 0.0543(17) Uani 1 1 d . . . . .
H24 H 0.7176 0.7898 0.2709 0.065 Uiso 1 1 calc R U . . .
C25 C 0.9866(4) 0.5534(4) 0.2703(3) 0.0465(15) Uani 1 1 d . . . . .
C26 C 0.1425(4) 1.1001(4) 0.0030(4) 0.0480(15) Uani 1 1 d . . . . .
C27 C 0.1182(5) 1.0900(5) -0.0611(4) 0.072(2) Uani 1 1 d . . . . .
H27 H 0.1506 1.0357 -0.0798 0.086 Uiso 1 1 calc R U . . .
C28 C 0.0470(5) 1.1586(5) -0.0982(4) 0.074(2) Uani 1 1 d . . . . .
H28 H 0.0293 1.1509 -0.1411 0.089 Uiso 1 1 calc R U . . .
C29 C 0.0018(4) 1.2391(4) -0.0716(3) 0.0464(15) Uani 1 1 d . . . . .
C30 C 0.0255(4) 1.2498(4) -0.0086(3) 0.0437(14) Uani 1 1 d . . . . .
H30 H -0.0062 1.3045 0.0096 0.052 Uiso 1 1 calc R U . . .
C31 C 0.0957(4) 1.1805(4) 0.0285(3) 0.0454(15) Uani 1 1 d . . . . .
H31 H 0.1121 1.1882 0.0721 0.054 Uiso 1 1 calc R U . . .
C32 C 1.0696(4) 0.6899(4) 0.1113(3) 0.0471(15) Uani 1 1 d . . . . .
C33 C 1.1135(4) 0.2746(4) 0.2584(3) 0.0416(14) Uani 1 1 d . . . . .
C34 C 1.0502(4) 0.3114(5) 0.2068(4) 0.0515(16) Uani 1 1 d . . . . .
H34 H 1.0564 0.3566 0.1644 0.062 Uiso 1 1 calc R U . . .
C35 C 0.9790(5) 0.2845(6) 0.2150(4) 0.069(2) Uani 1 1 d . . . . .
H35 H 0.9373 0.3103 0.1779 0.082 Uiso 1 1 calc R U . . .
C36 C 0.9670(5) 0.2202(6) 0.2765(6) 0.083(3) Uani 1 1 d . . . . .
H36 H 0.9179 0.2009 0.2821 0.099 Uiso 1 1 calc R U . . .
C37 C 1.0285(6) 0.1846(7) 0.3298(6) 0.102(3) Uani 1 1 d . . . . .
H37 H 1.0206 0.1413 0.3732 0.122 Uiso 1 1 calc R U . . .
C38 C 1.1008(5) 0.2111(6) 0.3211(5) 0.078(2) Uani 1 1 d . . . . .
H38 H 1.1423 0.1856 0.3582 0.094 Uiso 1 1 calc R U . . .
C39 C 1.3050(4) 0.1996(4) 0.2690(3) 0.0393(13) Uani 1 1 d . . . . .
C40 C 1.3133(4) 0.1285(4) 0.2400(4) 0.0510(16) Uani 1 1 d . . . . .
H40 H 1.2684 0.1344 0.2108 0.061 Uiso 1 1 calc R U . . .
C41 C 1.3886(5) 0.0471(5) 0.2538(4) 0.066(2) Uani 1 1 d . . . . .
H41 H 1.3939 -0.0026 0.2346 0.079 Uiso 1 1 calc R U . . .
C42 C 1.4540(5) 0.0380(5) 0.2941(4) 0.074(2) Uani 1 1 d . . . . .
H42 H 1.5053 -0.0175 0.3017 0.089 Uiso 1 1 calc R U . . .
C43 C 1.4469(5) 0.1072(5) 0.3238(4) 0.070(2) Uani 1 1 d . . . . .
H43 H 1.4924 0.0999 0.3530 0.084 Uiso 1 1 calc R U . . .
C44 C 1.3721(4) 0.1897(4) 0.3114(4) 0.0542(17) Uani 1 1 d . . . . .
H44 H 1.3671 0.2386 0.3317 0.065 Uiso 1 1 calc R U . . .
C45 C 1.4122(3) 0.3483(4) 0.1603(3) 0.0360(12) Uani 1 1 d . . . . .
C46 C 1.4616(4) 0.2740(4) 0.1267(4) 0.0545(17) Uani 1 1 d . . . . .
H46 H 1.4369 0.2631 0.0895 0.065 Uiso 1 1 calc R U . . .
C47 C 1.5479(5) 0.2153(5) 0.1479(6) 0.074(2) Uani 1 1 d . . . . .
H47 H 1.5810 0.1627 0.1267 0.089 Uiso 1 1 calc R U . . .
C48 C 1.5857(4) 0.2333(5) 0.1996(5) 0.064(2) Uani 1 1 d . . . . .
H48 H 1.6443 0.1927 0.2142 0.077 Uiso 1 1 calc R U . . .
C49 C 1.5395(4) 0.3084(5) 0.2294(4) 0.0598(19) Uani 1 1 d . . . . .
H49 H 1.5664 0.3214 0.2637 0.072 Uiso 1 1 calc R U . . .
C50 C 1.4535(4) 0.3661(4) 0.2100(3) 0.0484(15) Uani 1 1 d . . . . .
H50 H 1.4217 0.4190 0.2309 0.058 Uiso 1 1 calc R U . . .
C51 C 1.3115(3) 0.4758(4) 0.0408(3) 0.0348(13) Uani 1 1 d . . . . .
C52 C 1.3714(4) 0.5195(4) 0.0199(4) 0.0486(15) Uani 1 1 d . . . . .
H52 H 1.4082 0.5149 0.0559 0.058 Uiso 1 1 calc R U . . .
C53 C 1.3792(5) 0.5700(5) -0.0528(4) 0.0552(17) Uani 1 1 d . . . . .
H53 H 1.4217 0.5990 -0.0669 0.066 Uiso 1 1 calc R U . . .
C54 C 1.3240(5) 0.5776(5) -0.1046(4) 0.0561(18) Uani 1 1 d . . . . .
H54 H 1.3279 0.6125 -0.1544 0.067 Uiso 1 1 calc R U . . .
C55 C 1.2633(4) 0.5344(4) -0.0840(4) 0.0502(16) Uani 1 1 d . . . . .
H55 H 1.2254 0.5402 -0.1196 0.060 Uiso 1 1 calc R U . . .
C56 C 1.2573(4) 0.4830(4) -0.0119(3) 0.0410(13) Uani 1 1 d . . . . .
H56 H 1.2162 0.4525 0.0016 0.049 Uiso 1 1 calc R U . . .
C57 C 1.2321(4) 0.3549(4) 0.1505(3) 0.0372(13) Uani 1 1 d . . . . .
H57A H 1.2679 0.3056 0.1220 0.045 Uiso 1 1 calc R U . . .
H57B H 1.1732 0.3912 0.1290 0.045 Uiso 1 1 calc R U . . .
C58 C 1.3149(11) 0.3173(7) 0.4605(6) 0.128(2) Uani 1 1 d . . . . .
C59 C 1.2721(10) 0.2608(6) 0.5022(6) 0.128(2) Uani 1 1 d . . . . .
H59 H 1.2070 0.2809 0.5068 0.153 Uiso 1 1 calc R U . . .
C60 C 1.3249(11) 0.1717(7) 0.5387(6) 0.128(2) Uani 1 1 d . . . . .
H60 H 1.2958 0.1324 0.5682 0.153 Uiso 1 1 calc R U . . .
C61 C 1.4140(11) 0.1462(7) 0.5300(6) 0.128(2) Uani 1 1 d . . . . .
H61 H 1.4491 0.0866 0.5532 0.153 Uiso 1 1 calc R U . . .
C62 C 1.4588(10) 0.1979(6) 0.4909(6) 0.128(2) Uani 1 1 d . . . . .
H62 H 1.5240 0.1756 0.4866 0.153 Uiso 1 1 calc R U . . .
C63 C 1.4088(10) 0.2858(7) 0.4560(6) 0.128(2) Uani 1 1 d . . . . .
H63 H 1.4402 0.3239 0.4289 0.153 Uiso 1 1 calc R U . . .
C64 C 1.1793(6) 0.4866(6) 0.4865(4) 0.065(2) Uani 1 1 d . . . . .
C65 C 1.2220(7) 0.4816(6) 0.5462(4) 0.083(3) Uani 1 1 d . . . . .
H65 H 1.2842 0.4416 0.5496 0.100 Uiso 1 1 calc R U . . .
C66 C 1.1762(10) 0.5332(9) 0.6001(5) 0.112(4) Uani 1 1 d . . . . .
H66 H 1.2059 0.5287 0.6412 0.135 Uiso 1 1 calc R U . . .
C67 C 1.0878(10) 0.5911(9) 0.5943(6) 0.111(4) Uani 1 1 d . . . . .
H67 H 1.0572 0.6299 0.6299 0.133 Uiso 1 1 calc R U . . .
C68 C 1.0413(8) 0.5950(8) 0.5384(7) 0.110(4) Uani 1 1 d . . . . .
H68 H 0.9780 0.6326 0.5378 0.132 Uiso 1 1 calc R U . . .
C69 C 1.0880(6) 0.5430(6) 0.4818(5) 0.083(3) Uani 1 1 d . . . . .
H69 H 1.0576 0.5466 0.4414 0.100 Uiso 1 1 calc R U . . .
C70 C 1.3653(4) 0.6085(4) 0.2360(3) 0.0385(13) Uani 1 1 d . . . . .
C71 C 1.4515(4) 0.5783(4) 0.2599(4) 0.0509(16) Uani 1 1 d . . . . .
H71 H 1.4612 0.5467 0.3106 0.061 Uiso 1 1 calc R U . . .
C72 C 1.5223(5) 0.5944(5) 0.2101(5) 0.064(2) Uani 1 1 d . . . . .
H72 H 1.5809 0.5739 0.2266 0.077 Uiso 1 1 calc R U . . .
C73 C 1.5095(5) 0.6396(5) 0.1370(5) 0.066(2) Uani 1 1 d . . . . .
H73 H 1.5600 0.6479 0.1026 0.080 Uiso 1 1 calc R U . . .
C74 C 1.4249(6) 0.6731(5) 0.1129(4) 0.066(2) Uani 1 1 d . . . . .
H74 H 1.4156 0.7070 0.0628 0.080 Uiso 1 1 calc R U . . .
C75 C 1.3530(5) 0.6569(4) 0.1624(4) 0.0542(16) Uani 1 1 d . . . . .
H75 H 1.2942 0.6794 0.1457 0.065 Uiso 1 1 calc R U . . .
C76 C 1.1925(4) 0.6693(4) 0.3374(3) 0.0439(14) Uani 1 1 d . . . . .
C77 C 1.1016(4) 0.7111(5) 0.3207(4) 0.066(2) Uani 1 1 d . . . . .
H77 H 1.0829 0.6924 0.2845 0.080 Uiso 1 1 calc R U . . .
C78 C 1.0395(6) 0.7792(7) 0.3569(6) 0.100(3) Uani 1 1 d . . . . .
H78 H 0.9771 0.8060 0.3473 0.120 Uiso 1 1 calc R U . . .
C79 C 1.0681(6) 0.8092(6) 0.4079(5) 0.095(3) Uani 1 1 d . . . . .
H79 H 1.0259 0.8584 0.4308 0.114 Uiso 1 1 calc R U . . .
C80 C 1.1574(6) 0.7672(5) 0.4246(5) 0.083(3) Uani 1 1 d . . . . .
H80 H 1.1766 0.7858 0.4604 0.099 Uiso 1 1 calc R U . . .
C81 C 1.2194(5) 0.6973(4) 0.3886(4) 0.0598(18) Uani 1 1 d . . . . .
H81 H 1.2811 0.6686 0.3999 0.072 Uiso 1 1 calc R U . . .
C82 C 1.3219(4) 0.4843(4) 0.3673(3) 0.0427(14) Uani 1 1 d . . . . .
H82A H 1.3813 0.4416 0.3467 0.051 Uiso 1 1 calc R U . . .
H82B H 1.3340 0.5081 0.4062 0.051 Uiso 1 1 calc R U . . .
N1 N 0.5302(3) 0.8396(3) 0.0861(2) 0.0372(11) Uani 1 1 d . . . . .
N2 N 0.4561(3) 0.8139(3) 0.2387(3) 0.0408(11) Uani 1 1 d . . . . .
N3 N 0.3819(3) 0.9365(3) 0.0320(3) 0.0412(11) Uani 1 1 d . . . . .
N4 N 0.2647(4) 0.9276(4) 0.1671(3) 0.0721(19) Uani 1 1 d . . . . .
N5 N 1.0581(3) 0.5094(3) 0.2887(3) 0.0490(13) Uani 1 1 d . . . . .
N6 N 1.1268(3) 0.6346(3) 0.1445(3) 0.0477(13) Uani 1 1 d . . . . .
P1 P 1.20926(9) 0.30759(9) 0.25219(8) 0.0364(3) Uani 1 1 d . . . . .
P2 P 1.29685(9) 0.42535(9) 0.14052(8) 0.0333(3) Uani 1 1 d . . . . .
P3 P 1.27067(9) 0.57730(9) 0.29007(8) 0.0358(3) Uani 1 1 d . . . . .
P4 P 1.24444(13) 0.42632(12) 0.41081(9) 0.0507(4) Uani 1 1 d . . . . .
Cu1 Cu 1.17637(5) 0.41582(5) 0.32009(4) 0.04101(19) Uani 1 1 d . . . . .
Cu2 Cu 1.22295(4) 0.53955(4) 0.20335(4) 0.03490(17) Uani 1 1 d . . . . .
Pd1 Pd 0.40427(3) 0.87841(3) 0.13736(2) 0.03898(13) Uani 1 1 d . . . . .
F1 F 1.0354(2) 0.5216(2) 0.06515(19) 0.0484(8) Uani 1 1 d . . . . .
F2 F 0.9439(2) 0.4491(2) 0.06347(19) 0.0501(9) Uani 1 1 d . . . . .
F3 F 0.9116(2) 0.5924(2) -0.0007(2) 0.0497(9) Uani 1 1 d . . . . .
P5 P 1.0000 0.5000 0.0000 0.0376(5) Uani 1 2 d S . P . .
F4 F 0.5634(5) 0.5276(5) 0.4296(4) 0.159(3) Uani 1 1 d . . . . .
F5 F 0.4966(5) 0.4315(5) 0.4570(5) 0.160(3) Uani 1 1 d . . . . .
F6 F 0.4118(3) 0.5763(4) 0.4648(3) 0.1007(17) Uani 1 1 d . . . . .
P6 P 0.5000 0.5000 0.5000 0.0770(9) Uani 1 2 d S . P . .
F7 F 0.2493(4) -0.0282(4) 0.7941(3) 0.117(2) Uani 1 1 d . . . . .
F8 F 0.2195(9) -0.0807(7) 0.7161(7) 0.248(7) Uani 1 1 d . . . . .
F9 F 0.2981(5) -0.0122(7) 0.6698(5) 0.201(5) Uani 1 1 d . . . . .
F10 F 0.1618(7) 0.0595(8) 0.6483(5) 0.305(9) Uani 1 1 d . . . . .
F11 F 0.1084(5) 0.0265(7) 0.7683(7) 0.207(4) Uani 1 1 d . . . . .
F12 F 0.1780(8) 0.1097(5) 0.7356(6) 0.217(5) Uani 1 1 d . . . . .
P7 P 0.20719(17) 0.01798(17) 0.71889(14) 0.0917(9) Uani 1 1 d . . . . .

loop_
_atom_site_aniso_label
_atom_site_aniso_U_11
_atom_site_aniso_U_22
_atom_site_aniso_U_33
_atom_site_aniso_U_23
_atom_site_aniso_U_13
_atom_site_aniso_U_12
C1 0.043(3) 0.088(5) 0.040(3) -0.004(3) -0.004(3) -0.015(4)
C2 0.055(4) 0.100(6) 0.037(3) -0.004(4) -0.005(3) -0.015(4)
C3 0.049(4) 0.059(4) 0.039(3) -0.003(3) -0.012(3) -0.009(3)
C4 0.042(3) 0.030(3) 0.044(3) -0.009(2) -0.016(3) 0.000(2)
C5 0.037(3) 0.030(3) 0.044(3) -0.012(2) -0.009(2) -0.005(2)
C6 0.035(3) 0.037(3) 0.045(3) -0.011(2) -0.011(2) -0.006(2)
C7 0.035(3) 0.045(3) 0.048(3) -0.016(3) -0.005(3) -0.006(3)
C8 0.048(3) 0.046(3) 0.041(3) -0.015(3) 0.001(3) -0.018(3)
C9 0.044(3) 0.034(3) 0.036(3) -0.008(2) -0.011(2) -0.008(3)
C10 0.043(3) 0.032(3) 0.041(3) -0.010(2) -0.007(3) -0.009(3)
C11 0.062(4) 0.038(3) 0.036(3) -0.005(2) -0.014(3) -0.007(3)
C12 0.063(4) 0.038(3) 0.042(3) -0.006(3) -0.017(3) -0.005(3)
C13 0.044(3) 0.031(3) 0.045(3) -0.005(2) -0.019(3) -0.006(3)
C14 0.046(3) 0.035(3) 0.053(4) 0.000(3) -0.020(3) -0.009(3)
C15 0.0417(19) 0.110(3) 0.082(3) 0.029(2) -0.0088(19) -0.008(2)
C16 0.0417(19) 0.110(3) 0.082(3) 0.029(2) -0.0088(19) -0.008(2)
C17 0.0417(19) 0.110(3) 0.082(3) 0.029(2) -0.0088(19) -0.008(2)
C18 0.0417(19) 0.110(3) 0.082(3) 0.029(2) -0.0088(19) -0.008(2)
C19 0.036(3) 0.039(3) 0.042(3) -0.010(2) -0.009(2) -0.003(3)
C20 0.037(3) 0.047(3) 0.052(3) -0.016(3) -0.015(3) -0.006(3)
C21 0.038(3) 0.045(3) 0.050(3) -0.019(3) -0.007(3) -0.001(3)
C22 0.029(3) 0.050(3) 0.046(3) -0.006(3) -0.009(2) -0.006(3)
C23 0.045(3) 0.050(4) 0.079(5) -0.025(3) -0.024(3) -0.007(3)
C24 0.046(3) 0.044(3) 0.072(4) -0.026(3) -0.022(3) -0.001(3)
C25 0.037(3) 0.048(3) 0.047(3) -0.010(3) -0.005(3) -0.009(3)
C26 0.042(3) 0.040(3) 0.053(4) -0.007(3) -0.019(3) -0.002(3)
C27 0.064(4) 0.051(4) 0.083(5) -0.032(4) -0.040(4) 0.020(3)
C28 0.072(5) 0.068(4) 0.068(5) -0.033(4) -0.043(4) 0.015(4)
C29 0.038(3) 0.041(3) 0.044(3) -0.004(3) -0.017(3) 0.004(3)
C30 0.038(3) 0.036(3) 0.046(3) -0.006(2) -0.009(3) -0.003(3)
C31 0.043(3) 0.044(3) 0.043(3) -0.005(3) -0.016(3) -0.008(3)
C32 0.043(3) 0.041(3) 0.040(3) -0.005(3) -0.012(3) 0.002(3)
C33 0.033(3) 0.044(3) 0.043(3) -0.008(3) -0.001(2) -0.012(3)
C34 0.043(3) 0.061(4) 0.049(4) -0.001(3) -0.007(3) -0.024(3)
C35 0.050(4) 0.098(6) 0.065(5) -0.005(4) -0.005(4) -0.042(5)
C36 0.049(4) 0.095(6) 0.111(7) 0.001(5) -0.008(5) -0.048(5)
C37 0.072(6) 0.105(7) 0.112(8) 0.036(6) -0.007(5) -0.055(6)
C38 0.052(4) 0.090(6) 0.082(6) 0.023(5) -0.011(4) -0.041(5)
C39 0.032(3) 0.040(3) 0.039(3) -0.003(2) 0.000(2) -0.013(3)
C40 0.045(3) 0.050(4) 0.049(4) -0.015(3) 0.004(3) -0.012(3)
C41 0.071(5) 0.045(4) 0.062(4) -0.015(3) 0.009(4) -0.009(4)
C42 0.064(5) 0.056(4) 0.059(4) 0.002(4) -0.006(4) 0.010(4)
C43 0.055(4) 0.065(5) 0.064(5) 0.000(4) -0.024(4) 0.003(4)
C44 0.046(3) 0.054(4) 0.051(4) -0.007(3) -0.016(3) -0.005(3)
C45 0.024(2) 0.040(3) 0.043(3) -0.004(2) -0.005(2) -0.013(2)
C46 0.031(3) 0.052(4) 0.084(5) -0.025(3) -0.003(3) -0.014(3)
C47 0.038(4) 0.044(4) 0.138(8) -0.029(4) -0.011(4) -0.006(3)
C48 0.030(3) 0.049(4) 0.098(6) 0.006(4) -0.019(3) -0.006(3)
C49 0.037(3) 0.077(5) 0.061(4) -0.004(4) -0.022(3) -0.015(3)
C50 0.031(3) 0.058(4) 0.048(3) -0.013(3) -0.010(3) -0.006(3)
C51 0.027(3) 0.038(3) 0.038(3) -0.008(2) -0.004(2) -0.010(2)
C52 0.046(3) 0.056(4) 0.051(4) 0.001(3) -0.014(3) -0.030(3)
C53 0.051(4) 0.060(4) 0.061(4) 0.004(3) -0.010(3) -0.036(4)
C54 0.055(4) 0.061(4) 0.047(4) 0.005(3) -0.014(3) -0.023(4)
C55 0.044(3) 0.065(4) 0.047(4) -0.003(3) -0.011(3) -0.028(3)
C56 0.033(3) 0.056(3) 0.039(3) -0.008(3) -0.004(2) -0.022(3)
C57 0.030(3) 0.039(3) 0.042(3) -0.011(2) -0.008(2) -0.010(2)
C58 0.220(7) 0.074(3) 0.108(3) 0.021(2) -0.096(4) -0.060(4)
C59 0.220(7) 0.074(3) 0.108(3) 0.021(2) -0.096(4) -0.060(4)
C60 0.220(7) 0.074(3) 0.108(3) 0.021(2) -0.096(4) -0.060(4)
C61 0.220(7) 0.074(3) 0.108(3) 0.021(2) -0.096(4) -0.060(4)
C62 0.220(7) 0.074(3) 0.108(3) 0.021(2) -0.096(4) -0.060(4)
C63 0.220(7) 0.074(3) 0.108(3) 0.021(2) -0.096(4) -0.060(4)
C64 0.081(5) 0.088(5) 0.042(4) -0.014(4) 0.005(4) -0.053(5)
C65 0.119(7) 0.106(7) 0.044(4) -0.023(4) 0.001(4) -0.063(6)
C66 0.157(11) 0.155(11) 0.056(6) -0.029(6) 0.017(7) -0.099(10)
C67 0.144(10) 0.141(10) 0.080(7) -0.058(7) 0.053(8) -0.097(10)
C68 0.097(7) 0.148(10) 0.105(8) -0.050(8) 0.039(7) -0.076(8)
C69 0.081(6) 0.106(7) 0.081(6) -0.036(5) 0.019(5) -0.056(6)
C70 0.031(3) 0.035(3) 0.052(3) -0.012(2) -0.005(2) -0.013(2)
C71 0.039(3) 0.055(4) 0.069(4) -0.023(3) -0.007(3) -0.020(3)
C72 0.043(4) 0.064(4) 0.098(6) -0.031(4) -0.004(4) -0.025(4)
C73 0.060(5) 0.064(4) 0.092(6) -0.038(4) 0.024(4) -0.042(4)
C74 0.079(5) 0.071(5) 0.063(5) -0.016(4) 0.003(4) -0.045(5)
C75 0.053(4) 0.055(4) 0.059(4) -0.007(3) -0.005(3) -0.028(3)
C76 0.034(3) 0.042(3) 0.046(3) -0.012(3) -0.009(2) -0.001(3)
C77 0.044(4) 0.068(4) 0.075(5) -0.029(4) -0.017(3) 0.004(3)
C78 0.064(5) 0.098(7) 0.091(7) -0.027(6) -0.008(5) 0.018(5)
C79 0.090(6) 0.072(5) 0.087(6) -0.040(5) -0.010(5) 0.019(5)
C80 0.100(6) 0.061(5) 0.071(5) -0.033(4) -0.019(5) 0.001(5)
C81 0.061(4) 0.053(4) 0.060(4) -0.013(3) -0.020(3) -0.009(3)
C82 0.038(3) 0.043(3) 0.043(3) -0.007(2) -0.016(3) -0.008(3)
N1 0.034(2) 0.037(2) 0.034(2) -0.0062(19) -0.0065(19) -0.006(2)
N2 0.038(2) 0.040(2) 0.034(2) -0.010(2) -0.006(2) -0.002(2)
N3 0.038(3) 0.036(2) 0.041(3) 0.001(2) -0.013(2) -0.007(2)
N4 0.040(3) 0.080(4) 0.057(4) 0.023(3) -0.008(3) -0.006(3)
N5 0.038(3) 0.052(3) 0.055(3) -0.016(2) -0.009(2) -0.011(2)
N6 0.042(3) 0.045(3) 0.045(3) -0.005(2) -0.011(2) -0.006(2)
P1 0.0314(7) 0.0376(7) 0.0355(7) -0.0048(6) -0.0075(6) -0.0083(6)
P2 0.0246(6) 0.0366(7) 0.0371(7) -0.0067(6) -0.0080(5) -0.0085(6)
P3 0.0272(7) 0.0377(7) 0.0390(7) -0.0073(6) -0.0108(6) -0.0059(6)
P4 0.0635(11) 0.0551(9) 0.0399(8) -0.0007(7) -0.0177(8) -0.0285(9)
Cu1 0.0375(4) 0.0465(4) 0.0372(4) -0.0071(3) -0.0092(3) -0.0127(3)
Cu2 0.0286(3) 0.0359(3) 0.0358(3) -0.0044(3) -0.0112(3) -0.0062(3)
Pd1 0.0318(2) 0.0323(2) 0.0418(2) -0.00162(17) -0.00902(18) -0.00283(18)
F1 0.0425(18) 0.063(2) 0.0484(19) -0.0182(16) -0.0122(15) -0.0208(17)
F2 0.0423(18) 0.059(2) 0.053(2) -0.0071(17) -0.0081(16) -0.0244(18)
F3 0.0335(17) 0.0491(19) 0.067(2) -0.0182(17) -0.0132(16) -0.0092(16)
P5 0.0287(10) 0.0418(11) 0.0435(11) -0.0104(9) -0.0091(9) -0.0111(9)
F4 0.100(5) 0.159(6) 0.159(6) 0.044(5) -0.012(4) -0.040(5)
F5 0.141(5) 0.126(5) 0.240(8) -0.072(5) -0.129(6) -0.005(4)
F6 0.084(3) 0.107(4) 0.111(4) -0.001(3) -0.062(3) -0.024(3)
P6 0.0657(18) 0.091(2) 0.081(2) 0.0000(17) -0.0454(17) -0.0287(17)
F7 0.119(4) 0.112(4) 0.091(4) -0.019(3) -0.043(3) -0.003(4)
F8 0.298(14) 0.175(9) 0.231(11) -0.118(8) -0.128(11) 0.040(9)
F9 0.075(4) 0.243(10) 0.153(7) 0.033(6) 0.012(4) 0.011(5)
F10 0.223(9) 0.335(13) 0.157(7) -0.149(8) -0.130(7) 0.197(10)
F11 0.104(6) 0.183(8) 0.296(13) -0.022(8) -0.058(7) -0.017(6)
F12 0.313(13) 0.074(4) 0.269(11) -0.041(6) -0.101(10) -0.043(6)
P7 0.0816(15) 0.0777(15) 0.0772(15) -0.0350(12) -0.0286(12) 0.0272(12)

loop_
_atom_type_symbol
_atom_type_description
_atom_type_scat_dispersion_real
_atom_type_scat_dispersion_imag
_atom_type_scat_source
C C 0.0033 0.0016 'International Tables Vol C Tables 4.2.6.8 and 6.1.1.4'
H H 0.0000 0.0000 'International Tables Vol C Tables 4.2.6.8 and 6.1.1.4'
N N 0.0061 0.0033 'International Tables Vol C Tables 4.2.6.8 and 6.1.1.4'
F F 0.0171 0.0103 'International Tables Vol C Tables 4.2.6.8 and 6.1.1.4'
P P 0.1023 0.0942 'International Tables Vol C Tables 4.2.6.8 and 6.1.1.4'
Cu Cu 0.3201 1.2651 'International Tables Vol C Tables 4.2.6.8 and 6.1.1.4'
Pd Pd -0.9988 1.0072 'International Tables Vol C Tables 4.2.6.8 and 6.1.1.4'

loop_
_geom_angle_atom_site_label_1
_geom_angle_atom_site_label_2
_geom_angle_atom_site_label_3
_geom_angle
_geom_angle_site_symmetry_1
_geom_angle_site_symmetry_3
_geom_angle_publ_flag
N2 C1 C2 112.7(6) . . ?
N2 C1 H1 123.7 . . ?
C2 C1 H1 123.7 . . ?
C3 C2 C1 106.0(6) . . ?
C3 C2 H2 127.0 . . ?
C1 C2 H2 127.0 . . ?
C2 C3 C4 107.5(5) . . ?
C2 C3 H3 126.2 . . ?
C4 C3 H3 126.2 . . ?
C5 C4 N2 126.6(5) . . ?
C5 C4 C3 125.8(5) . . ?
N2 C4 C3 107.5(5) . . ?
C4 C5 C6 125.3(5) . . ?
C4 C5 C19 118.7(5) . . ?
C6 C5 C19 116.0(5) . . ?
N1 C6 C5 120.6(5) . . ?
N1 C6 C7 107.7(5) . . ?
C5 C6 C7 131.5(5) . . ?
C8 C7 C6 107.2(5) . . ?
C8 C7 H7 126.4 . . ?
C6 C7 H7 126.4 . . ?
C7 C8 C9 107.0(5) . . ?
C7 C8 H8 126.5 . . ?
C9 C8 H8 126.5 . . ?
N1 C9 C8 109.5(5) . . ?
N1 C9 C10 112.3(5) . . ?
C8 C9 C10 138.1(5) . . ?
N3 C10 C11 109.1(5) . . ?
N3 C10 C9 114.0(5) . . ?
C11 C10 C9 136.7(6) . . ?
C12 C11 C10 106.9(6) . . ?
C12 C11 H11 126.6 . . ?
C10 C11 H11 126.6 . . ?
C11 C12 C13 107.5(5) . . ?
C11 C12 H12 126.3 . . ?
C13 C12 H12 126.3 . . ?
N3 C13 C14 121.0(5) . . ?
N3 C13 C12 107.2(5) . . ?
C14 C13 C12 131.6(5) . . ?
C15 C14 C13 125.4(5) . . ?
C15 C14 C26 117.7(6) . . ?
C13 C14 C26 116.9(5) . . ?
C14 C15 N4 126.5(7) . . ?
C14 C15 C16 124.8(7) . . ?
N4 C15 C16 107.4(7) . . ?
C17 C16 C15 107.7(7) . . ?
C17 C16 H16 126.2 . . ?
C15 C16 H16 126.2 . . ?
C16 C17 C18 106.1(8) . . ?
C16 C17 H17 126.9 . . ?
C18 C17 H17 126.9 . . ?
N4 C18 C17 112.1(7) . . ?
N4 C18 H18 123.9 . . ?
C17 C18 H18 123.9 . . ?
C24 C19 C20 119.5(5) . . ?
C24 C19 C5 121.5(5) . . ?
C20 C19 C5 118.9(5) . . ?
C21 C20 C19 120.3(5) . . ?
C21 C20 H20 119.9 . . ?
C19 C20 H20 119.9 . . ?
C22 C21 C20 119.0(5) . . ?
C22 C21 H21 120.5 . . ?
C20 C21 H21 120.5 . . ?
C21 C22 C23 121.3(5) . . ?
C21 C22 C25 118.6(5) . . ?
C23 C22 C25 120.1(6) . . ?
C24 C23 C22 118.7(6) . . ?
C24 C23 H23 120.6 . . ?
C22 C23 H23 120.6 . . ?
C19 C24 C23 121.1(5) . . ?
C19 C24 H24 119.4 . . ?
C23 C24 H24 119.4 . . ?
N5 C25 C22 178.5(7) . . ?
C31 C26 C27 118.8(5) . . ?
C31 C26 C14 120.0(5) . . ?
C27 C26 C14 121.2(5) . . ?
C28 C27 C26 120.7(6) . . ?
C28 C27 H27 119.7 . . ?
C26 C27 H27 119.7 . . ?
C27 C28 C29 119.1(6) . . ?
C27 C28 H28 120.4 . . ?
C29 C28 H28 120.4 . . ?
C30 C29 C28 120.7(5) . . ?
C30 C29 C32 120.6(5) . 2_675 ?
C28 C29 C32 118.7(5) . 2_675 ?
C29 C30 C31 119.6(5) . . ?
C29 C30 H30 120.2 . . ?
C31 C30 H30 120.2 . . ?
C30 C31 C26 121.0(5) . . ?
C30 C31 H31 119.5 . . ?
C26 C31 H31 119.5 . . ?
N6 C32 C29 178.0(7) . 2_675 ?
C34 C33 C38 117.8(6) . . ?
C34 C33 P1 124.5(5) . . ?
C38 C33 P1 117.7(5) . . ?
C35 C34 C33 121.7(6) . . ?
C35 C34 H34 119.1 . . ?
C33 C34 H34 119.1 . . ?
C34 C35 C36 120.6(7) . . ?
C34 C35 H35 119.7 . . ?
C36 C35 H35 119.7 . . ?
C35 C36 C37 118.2(8) . . ?
C35 C36 H36 120.9 . . ?
C37 C36 H36 120.9 . . ?
C38 C37 C36 121.1(8) . . ?
C38 C37 H37 119.4 . . ?
C36 C37 H37 119.4 . . ?
C37 C38 C33 120.5(8) . . ?
C37 C38 H38 119.8 . . ?
C33 C38 H38 119.8 . . ?
C40 C39 C44 119.5(5) . . ?
C40 C39 P1 121.4(5) . . ?
C44 C39 P1 119.1(5) . . ?
C39 C40 C41 119.3(6) . . ?
C39 C40 H40 120.4 . . ?
C41 C40 H40 120.4 . . ?
C42 C41 C40 121.2(7) . . ?
C42 C41 H41 119.4 . . ?
C40 C41 H41 119.4 . . ?
C41 C42 C43 120.6(6) . . ?
C41 C42 H42 119.7 . . ?
C43 C42 H42 119.7 . . ?
C42 C43 C44 119.8(7) . . ?
C42 C43 H43 120.1 . . ?
C44 C43 H43 120.1 . . ?
C39 C44 C43 119.6(7) . . ?
C39 C44 H44 120.2 . . ?
C43 C44 H44 120.2 . . ?
C46 C45 C50 118.7(5) . . ?
C46 C45 P2 122.8(4) . . ?
C50 C45 P2 118.5(4) . . ?
C45 C46 C47 119.5(6) . . ?
C45 C46 H46 120.3 . . ?
C47 C46 H46 120.3 . . ?
C48 C47 C46 120.3(6) . . ?
C48 C47 H47 119.8 . . ?
C46 C47 H47 119.8 . . ?
C49 C48 C47 120.2(6) . . ?
C49 C48 H48 119.9 . . ?
C47 C48 H48 119.9 . . ?
C48 C49 C50 120.0(6) . . ?
C48 C49 H49 120.0 . . ?
C50 C49 H49 120.0 . . ?
C49 C50 C45 121.2(6) . . ?
C49 C50 H50 119.4 . . ?
C45 C50 H50 119.4 . . ?
C52 C51 C56 119.2(5) . . ?
C52 C51 P2 116.5(4) . . ?
C56 C51 P2 123.6(5) . . ?
C51 C52 C53 121.3(6) . . ?
C51 C52 H52 119.3 . . ?
C53 C52 H52 119.3 . . ?
C52 C53 C54 118.8(7) . . ?
C52 C53 H53 120.6 . . ?
C54 C53 H53 120.6 . . ?
C55 C54 C53 120.2(6) . . ?
C55 C54 H54 119.9 . . ?
C53 C54 H54 119.9 . . ?
C54 C55 C56 120.5(6) . . ?
C54 C55 H55 119.8 . . ?
C56 C55 H55 119.7 . . ?
C55 C56 C51 119.9(6) . . ?
C55 C56 H56 120.1 . . ?
C51 C56 H56 120.1 . . ?
P2 C57 P1 109.4(3) . . ?
P2 C57 H57A 109.8 . . ?
P1 C57 H57A 109.8 . . ?
P2 C57 H57B 109.8 . . ?
P1 C57 H57B 109.8 . . ?
H57A C57 H57B 108.2 . . ?
C63 C58 C59 117.8(11) . . ?
C63 C58 P4 124.2(10) . . ?
C59 C58 P4 117.9(11) . . ?
C58 C59 C60 120.4(14) . . ?
C58 C59 H59 119.8 . . ?
C60 C59 H59 119.8 . . ?
C61 C60 C59 117.9(13) . . ?
C61 C60 H60 121.1 . . ?
C59 C60 H60 121.1 . . ?
C60 C61 C62 124.2(12) . . ?
C60 C61 H61 117.9 . . ?
C62 C61 H61 117.9 . . ?
C61 C62 C63 119.0(14) . . ?
C61 C62 H62 120.5 . . ?
C63 C62 H62 120.5 . . ?
C58 C63 C62 120.6(13) . . ?
C58 C63 H63 119.7 . . ?
C62 C63 H63 119.7 . . ?
C69 C64 C65 120.0(8) . . ?
C69 C64 P4 119.6(6) . . ?
C65 C64 P4 120.2(7) . . ?
C66 C65 C64 121.1(10) . . ?
C66 C65 H65 119.4 . . ?
C64 C65 H65 119.4 . . ?
C67 C66 C65 119.2(11) . . ?
C67 C66 H66 120.4 . . ?
C65 C66 H66 120.4 . . ?
C66 C67 C68 121.6(10) . . ?
C66 C67 H67 119.2 . . ?
C68 C67 H67 119.2 . . ?
C67 C68 C69 119.7(11) . . ?
C67 C68 H68 120.1 . . ?
C69 C68 H68 120.1 . . ?
C64 C69 C68 118.2(9) . . ?
C64 C69 H69 120.9 . . ?
C68 C69 H69 120.9 . . ?
C75 C70 C71 118.4(6) . . ?
C75 C70 P3 116.5(5) . . ?
C71 C70 P3 124.6(5) . . ?
C72 C71 C70 119.8(7) . . ?
C72 C71 H71 120.1 . . ?
C70 C71 H71 120.1 . . ?
C73 C72 C71 120.8(7) . . ?
C73 C72 H72 119.6 . . ?
C71 C72 H72 119.6 . . ?
C74 C73 C72 120.7(8) . . ?
C74 C73 H73 119.7 . . ?
C72 C73 H73 119.7 . . ?
C73 C74 C75 119.1(8) . . ?
C73 C74 H74 120.4 . . ?
C75 C74 H74 120.4 . . ?
C74 C75 C70 121.1(7) . . ?
C74 C75 H75 119.4 . . ?
C70 C75 H75 119.4 . . ?
C81 C76 C77 119.9(6) . . ?
C81 C76 P3 122.3(4) . . ?
C77 C76 P3 117.8(5) . . ?
C78 C77 C76 119.7(7) . . ?
C78 C77 H77 120.2 . . ?
C76 C77 H77 120.2 . . ?
C77 C78 C79 120.1(8) . . ?
C77 C78 H78 119.9 . . ?
C79 C78 H78 119.9 . . ?
C80 C79 C78 119.8(7) . . ?
C80 C79 H79 120.1 . . ?
C78 C79 H79 120.1 . . ?
C79 C80 C81 119.6(8) . . ?
C79 C80 H80 120.2 . . ?
C81 C80 H80 120.2 . . ?
C76 C81 C80 120.8(7) . . ?
C76 C81 H81 119.6 . . ?
C80 C81 H81 119.6 . . ?
P4 C82 P3 110.1(3) . . ?
P4 C82 H82A 109.6 . . ?
P3 C82 H82A 109.6 . . ?
P4 C82 H82B 109.6 . . ?
P3 C82 H82B 109.6 . . ?
H82A C82 H82B 108.2 . . ?
C9 N1 C6 108.6(5) . . ?
C9 N1 Pd1 117.3(3) . . ?
C6 N1 Pd1 134.1(4) . . ?
C1 N2 C4 106.4(5) . . ?
C1 N2 Pd1 128.7(4) . . ?
C4 N2 Pd1 124.9(4) . . ?
C10 N3 C13 109.4(5) . . ?
C10 N3 Pd1 116.6(3) . . ?
C13 N3 Pd1 133.3(4) . . ?
C18 N4 C15 106.4(6) . . ?
C18 N4 Pd1 129.0(5) . . ?
C15 N4 Pd1 124.2(5) . . ?
C25 N5 Cu1 170.3(5) . . ?
C32 N6 Cu2 178.7(5) . . ?
C33 P1 C39 102.4(3) . . ?
C33 P1 C57 105.1(3) . . ?
C39 P1 C57 104.7(2) . . ?
C33 P1 Cu1 113.39(19) . . ?
C39 P1 Cu1 121.8(2) . . ?
C57 P1 Cu1 107.99(18) . . ?
C51 P2 C45 104.2(2) . . ?
C51 P2 C57 108.0(3) . . ?
C45 P2 C57 105.7(3) . . ?
C51 P2 Cu2 106.28(18) . . ?
C45 P2 Cu2 118.70(19) . . ?
C57 P2 Cu2 113.17(18) . . ?
C76 P3 C70 107.5(3) . . ?
C76 P3 C82 105.0(3) . . ?
C70 P3 C82 105.1(3) . . ?
C76 P3 Cu2 120.06(19) . . ?
C70 P3 Cu2 103.01(19) . . ?
C82 P3 Cu2 115.1(2) . . ?
C64 P4 C58 103.6(5) . . ?
C64 P4 C82 101.3(3) . . ?
C58 P4 C82 105.8(5) . . ?
C64 P4 Cu1 122.2(3) . . ?
C58 P4 Cu1 112.5(3) . . ?
C82 P4 Cu1 109.93(19) . . ?
N5 Cu1 P4 122.04(15) . . ?
N5 Cu1 P1 104.24(15) . . ?
P4 Cu1 P1 133.59(6) . . ?
N5 Cu1 Cu2 74.42(16) . . ?
P4 Cu1 Cu2 97.37(5) . . ?
P1 Cu1 Cu2 98.12(5) . . ?
N6 Cu2 P3 117.79(16) . . ?
N6 Cu2 P2 108.91(15) . . ?
P3 Cu2 P2 129.47(5) . . ?
N6 Cu2 Cu1 119.13(16) . . ?
P3 Cu2 Cu1 87.69(5) . . ?
P2 Cu2 Cu1 85.87(5) . . ?
N1 Pd1 N3 79.70(18) . . ?
N1 Pd1 N4 167.3(2) . . ?
N3 Pd1 N4 87.9(2) . . ?
N1 Pd1 N2 88.42(18) . . ?
N3 Pd1 N2 167.8(2) . . ?
N4 Pd1 N2 104.1(2) . . ?
F2 P5 F2 180.0 . 2_765 ?
F2 P5 F3 90.00(18) . 2_765 ?
F2 P5 F3 90.00(18) 2_765 2_765 ?
F2 P5 F3 90.00(18) . . ?
F2 P5 F3 90.00(18) 2_765 . ?
F3 P5 F3 180.0 2_765 . ?
F2 P5 F1 90.41(18) . . ?
F2 P5 F1 89.59(18) 2_765 . ?
F3 P5 F1 89.77(16) 2_765 . ?
F3 P5 F1 90.23(16) . . ?
F2 P5 F1 89.59(18) . 2_765 ?
F2 P5 F1 90.41(18) 2_765 2_765 ?
F3 P5 F1 90.23(16) 2_765 2_765 ?
F3 P5 F1 89.77(16) . 2_765 ?
F1 P5 F1 180.0 . 2_765 ?
F4 P6 F4 180.0(4) . 2_666 ?
F4 P6 F5 91.5(5) . 2_666 ?
F4 P6 F5 88.5(5) 2_666 2_666 ?
F4 P6 F5 88.5(5) . . ?
F4 P6 F5 91.5(5) 2_666 . ?
F5 P6 F5 180.0 2_666 . ?
F4 P6 F6 90.4(3) . . ?
F4 P6 F6 89.6(3) 2_666 . ?
F5 P6 F6 89.2(3) 2_666 . ?
F5 P6 F6 90.8(3) . . ?
F4 P6 F6 89.6(3) . 2_666 ?
F4 P6 F6 90.4(3) 2_666 2_666 ?
F5 P6 F6 90.8(3) 2_666 2_666 ?
F5 P6 F6 89.2(3) . 2_666 ?
F6 P6 F6 180.0 . 2_666 ?
F10 P7 F12 89.5(6) . . ?
F10 P7 F9 88.5(5) . . ?
F12 P7 F9 113.9(8) . . ?
F10 P7 F7 176.0(8) . . ?
F12 P7 F7 92.3(5) . . ?
F9 P7 F7 94.1(4) . . ?
F10 P7 F8 93.8(7) . . ?
F12 P7 F8 166.8(8) . . ?
F9 P7 F8 79.0(6) . . ?
F7 P7 F8 83.7(4) . . ?
F10 P7 F11 89.7(6) . . ?
F12 P7 F11 81.2(6) . . ?
F9 P7 F11 164.8(7) . . ?
F7 P7 F11 86.9(5) . . ?
F8 P7 F11 86.1(7) . . ?

loop_
_geom_bond_atom_site_label_1
_geom_bond_atom_site_label_2
_geom_bond_distance
_geom_bond_site_symmetry_2
_geom_bond_publ_flag
C1 N2 1.294(8) . ?
C1 C2 1.410(9) . ?
C1 H1 0.9500 . ?
C2 C3 1.356(9) . ?
C2 H2 0.9500 . ?
C3 C4 1.417(8) . ?
C3 H3 0.9500 . ?
C4 C5 1.388(8) . ?
C4 N2 1.415(7) . ?
C5 C6 1.408(8) . ?
C5 C19 1.499(7) . ?
C6 N1 1.377(6) . ?
C6 C7 1.442(8) . ?
C7 C8 1.373(8) . ?
C7 H7 0.9500 . ?
C8 C9 1.422(8) . ?
C8 H8 0.9500 . ?
C9 N1 1.352(7) . ?
C9 C10 1.445(7) . ?
C10 N3 1.339(7) . ?
C10 C11 1.409(8) . ?
C11 C12 1.380(9) . ?
C11 H11 0.9500 . ?
C12 C13 1.418(9) . ?
C12 H12 0.9500 . ?
C13 N3 1.373(6) . ?
C13 C14 1.389(9) . ?
C14 C15 1.381(10) . ?
C14 C26 1.492(7) . ?
C15 N4 1.412(9) . ?
C15 C16 1.422(11) . ?
C16 C17 1.355(11) . ?
C16 H16 0.9500 . ?
C17 C18 1.412(10) . ?
C17 H17 0.9500 . ?
C18 N4 1.311(10) . ?
C18 H18 0.9500 . ?
C19 C24 1.375(8) . ?
C19 C20 1.399(8) . ?
C20 C21 1.396(7) . ?
C20 H20 0.9500 . ?
C21 C22 1.379(8) . ?
C21 H21 0.9500 . ?
C22 C23 1.396(8) . ?
C22 C25 1.440(8) . ?
C23 C24 1.387(8) . ?
C23 H23 0.9500 . ?
C24 H24 0.9500 . ?
C25 N5 1.146(7) . ?
C26 C31 1.386(8) . ?
C26 C27 1.388(9) . ?
C27 C28 1.387(8) . ?
C27 H27 0.9500 . ?
C28 C29 1.393(9) . ?
C28 H28 0.9500 . ?
C29 C30 1.369(8) . ?
C29 C32 1.426(7) 2_675 ?
C30 C31 1.381(7) . ?
C30 H30 0.9500 . ?
C31 H31 0.9500 . ?
C32 N6 1.145(7) . ?
C32 C29 1.426(7) 2_675 ?
C33 C34 1.381(8) . ?
C33 C38 1.389(9) . ?
C33 P1 1.817(6) . ?
C34 C35 1.366(10) . ?
C34 H34 0.9500 . ?
C35 C36 1.380(11) . ?
C35 H35 0.9500 . ?
C36 C37 1.386(12) . ?
C36 H36 0.9500 . ?
C37 C38 1.376(12) . ?
C37 H37 0.9500 . ?
C38 H38 0.9500 . ?
C39 C40 1.370(8) . ?
C39 C44 1.400(8) . ?
C39 P1 1.821(5) . ?
C40 C41 1.399(9) . ?
C40 H40 0.9500 . ?
C41 C42 1.353(11) . ?
C41 H41 0.9500 . ?
C42 C43 1.357(11) . ?
C42 H42 0.9500 . ?
C43 C44 1.402(8) . ?
C43 H43 0.9500 . ?
C44 H44 0.9500 . ?
C45 C46 1.383(8) . ?
C45 C50 1.392(8) . ?
C45 P2 1.814(5) . ?
C46 C47 1.394(9) . ?
C46 H46 0.9500 . ?
C47 C48 1.386(11) . ?
C47 H47 0.9500 . ?
C48 C49 1.352(10) . ?
C48 H48 0.9500 . ?
C49 C50 1.377(8) . ?
C49 H49 0.9500 . ?
C50 H50 0.9500 . ?
C51 C52 1.376(9) . ?
C51 C56 1.391(7) . ?
C51 P2 1.810(6) . ?
C52 C53 1.389(9) . ?
C52 H52 0.9500 . ?
C53 C54 1.389(9) . ?
C53 H53 0.9500 . ?
C54 C55 1.379(10) . ?
C54 H54 0.9500 . ?
C55 C56 1.382(8) . ?
C55 H55 0.9500 . ?
C56 H56 0.9500 . ?
C57 P2 1.828(6) . ?
C57 P1 1.846(6) . ?
C57 H57A 0.9900 . ?
C57 H57B 0.9900 . ?
C58 C63 1.369(18) . ?
C58 C59 1.375(17) . ?
C58 P4 1.812(10) . ?
C59 C60 1.432(13) . ?
C59 H59 0.9500 . ?
C60 C61 1.302(18) . ?
C60 H60 0.9500 . ?
C61 C62 1.324(17) . ?
C61 H61 0.9500 . ?
C62 C63 1.398(13) . ?
C62 H62 0.9500 . ?
C63 H63 0.9500 . ?
C64 C69 1.384(12) . ?
C64 C65 1.384(11) . ?
C64 P4 1.803(8) . ?
C65 C66 1.364(13) . ?
C65 H65 0.9500 . ?
C66 C67 1.355(16) . ?
C66 H66 0.9500 . ?
C67 C68 1.372(15) . ?
C67 H67 0.9500 . ?
C68 C69 1.408(13) . ?
C68 H68 0.9500 . ?
C69 H69 0.9500 . ?
C70 C75 1.387(9) . ?
C70 C71 1.395(8) . ?
C70 P3 1.820(6) . ?
C71 C72 1.372(10) . ?
C71 H71 0.9500 . ?
C72 C73 1.367(11) . ?
C72 H72 0.9500 . ?
C73 C74 1.366(11) . ?
C73 H73 0.9500 . ?
C74 C75 1.383(10) . ?
C74 H74 0.9500 . ?
C75 H75 0.9500 . ?
C76 C81 1.368(9) . ?
C76 C77 1.399(8) . ?
C76 P3 1.817(5) . ?
C77 C78 1.374(10) . ?
C77 H77 0.9500 . ?
C78 C79 1.403(13) . ?
C78 H78 0.9500 . ?
C79 C80 1.377(12) . ?
C79 H79 0.9500 . ?
C80 C81 1.390(9) . ?
C80 H80 0.9500 . ?
C81 H81 0.9500 . ?
C82 P4 1.818(7) . ?
C82 P3 1.839(5) . ?
C82 H82A 0.9900 . ?
C82 H82B 0.9900 . ?
N1 Pd1 1.952(4) . ?
N2 Pd1 2.047(4) . ?
N3 Pd1 1.958(4) . ?
N4 Pd1 2.046(5) . ?
N5 Cu1 1.981(5) . ?
N6 Cu2 1.965(5) . ?
P1 Cu1 2.2785(16) . ?
P2 Cu2 2.2441(15) . ?
P3 Cu2 2.2343(15) . ?
P4 Cu1 2.2635(17) . ?
Cu1 Cu2 2.7717(10) . ?
F1 P5 1.607(3) . ?
F2 P5 1.599(4) . ?
F3 P5 1.603(3) . ?
P5 F2 1.599(4) 2_765 ?
P5 F3 1.603(3) 2_765 ?
P5 F1 1.607(3) 2_765 ?
F4 P6 1.558(7) . ?
F5 P6 1.575(6) . ?
F6 P6 1.586(4) . ?
P6 F4 1.559(7) 2_666 ?
P6 F5 1.574(6) 2_666 ?
P6 F6 1.586(4) 2_666 ?
F7 P7 1.540(5) . ?
F8 P7 1.589(11) . ?
F9 P7 1.502(7) . ?
F10 P7 1.487(7) . ?
F11 P7 1.620(10) . ?
F12 P7 1.498(7) . ?
